data_4124314
loop_
_publ_author_name
'Adams, R.D.'
'Horvath, I.T.'

_publ_section_title
;
 Unusual metal-metal bonding in transition-metal carbonyl cluster
 compounds. The synthesis, reactivity and crystal and molecular structure
 of ((Os3 (C O)8 (mue3-S)2)2)
;
_journal_name_full 'Journal of the American Chemical Society'
_journal_page_first 1869
_journal_page_last 1871
_journal_volume 106
_journal_year 1984
_chemical_formula_sum 'C8 H2 O8 Os3 S2'
_chemical_name_systematic '(H2 Os3 (C O)8) S2'
_space_group_IT_number 15
_symmetry_space_group_name_Hall '-C 2yc'
_symmetry_space_group_name_H-M 'C 1 2/c 1'
_cell_angle_alpha 90
_cell_angle_beta 115.41
_cell_angle_gamma 90
_cell_formula_units_Z 4
_cell_length_a 12.019
_cell_length_b 12.323
_cell_length_c 11.217
_cell_volume 1500.633
_citation_journal_id_ASTM JACSAT
_cod_data_source_file Adams_JACSAT_1984_1026.cif
_cod_data_source_block C8H2O8Os3S2
_cod_database_code 4124314

loop_
_symmetry_equiv_pos_as_xyz
x,y,z
-x,y,-z+1/2
-x,-y,-z
x,-y,z-1/2
x+1/2,y+1/2,z
-x+1/2,y+1/2,-z+1/2
-x+1/2,-y+1/2,-z
x+1/2,-y+1/2,z-1/2

loop_
_atom_site_label
_atom_site_type_symbol
_atom_site_fract_x
_atom_site_fract_y
_atom_site_fract_z
_atom_site_occupancy
_atom_site_U_iso_or_equiv
H1 H+1 0.1534 0.18 0.243 1 0.0
C4 C+2 0.13 0.318 0.029 1 0.0
Os1 Os 0 0.16238 0.25 1 0.0
O4 O-2 0.131 0.312 -0.074 1 0.0
C2 C+2 0.301 0.325 0.286 1 0.0
S1 S-2 0.0976 0.3147 0.3945 1 0.0
O2 O-2 0.406 0.326 0.339 1 0.0
O3 O-2 0.132 0.58 0.19 1 0.0
C3 C+2 0.132 0.486 0.192 1 0.0
C1 C+2 0.09 0.057 0.378 1 0.0
O1 O-2 0.145 -0.007 0.453 1 0.0
Os2 Os 0.12446 0.33286 0.19412 1 0.0
